data_7217807
loop_
_publ_author_name
'Zhang, Xiaoping'
'Xu, Na'
'Zhang, Shiyuan'
'Zhao, Xiao-Qing'
'Cheng, Peng'

_publ_section_title
;
 From 1D Zigzag Chains to 3D Chiral Frameworks: Synthesis and Properties
 of Praseodymium(III) and Neodymium(III) Coordination Polymers
;
_journal_name_full 'RSC Advances'
_journal_paper_doi 10.1039/C4RA06629D
_journal_year 2014
_chemical_formula_moiety 'C4 H7 N3 O7.50 Pr'
_chemical_formula_sum 'C4 H7 N3 O7.5 Pr'
_chemical_formula_weight 358.04
_chemical_name_systematic
;
?
;
_space_group_IT_number 152
_symmetry_cell_setting trigonal
_symmetry_space_group_name_Hall 'P 31 2"'
_symmetry_space_group_name_H-M 'P 31 2 1'
_atom_sites_solution_primary direct
_atom_sites_solution_secondary difmap
_audit_creation_method SHELXL-97
_cell_angle_alpha 90.00
_cell_angle_beta 90.00
_cell_angle_gamma 120.00
_cell_formula_units_Z 3
_cell_length_a 8.8263(12)
_cell_length_b 8.8263(12)
_cell_length_c 9.910(2)
_cell_measurement_temperature 293(2)
_cell_volume 668.59(19)
_computing_cell_refinement Crystalclear
_computing_data_collection Crystalclear
_computing_data_reduction Crystalclear
_computing_structure_refinement 'SHELXL-97 (Sheldrick, 1997)'
_computing_structure_solution 'SHELXS-97 (Sheldrick, 1990)'
_diffrn_ambient_temperature 293(2)
_diffrn_measured_fraction_theta_full 0.998
_diffrn_measured_fraction_theta_max 0.998
_diffrn_radiation_monochromator graphite
_diffrn_radiation_source 'fine-focus sealed tube'
_diffrn_radiation_type MoK\a
_diffrn_radiation_wavelength 0.71073
_diffrn_reflns_av_R_equivalents 0.0200
_diffrn_reflns_av_sigmaI/netI 0.0144
_diffrn_reflns_limit_h_max 11
_diffrn_reflns_limit_h_min -11
_diffrn_reflns_limit_k_max 11
_diffrn_reflns_limit_k_min -11
_diffrn_reflns_limit_l_max 12
_diffrn_reflns_limit_l_min -12
_diffrn_reflns_number 6804
_diffrn_reflns_theta_full 27.48
_diffrn_reflns_theta_max 27.48
_diffrn_reflns_theta_min 3.37
_exptl_absorpt_coefficient_mu 5.498
_exptl_absorpt_correction_T_max 0.6094
_exptl_absorpt_correction_T_min 0.3520
_exptl_absorpt_correction_type multi-scan
_exptl_absorpt_process_details Crystalclear
_exptl_crystal_density_diffrn 2.668
_exptl_crystal_density_method 'not measured'
_exptl_crystal_F_000 513
_exptl_crystal_size_max 0.24
_exptl_crystal_size_mid 0.12
_exptl_crystal_size_min 0.10
_refine_diff_density_max 0.665
_refine_diff_density_min -0.868
_refine_diff_density_rms 0.094
_refine_ls_abs_structure_details 'Flack H D (1983), Acta Cryst. A39, 876-881'
_refine_ls_abs_structure_Flack -0.02(2)
_refine_ls_extinction_coef 0.0182(8)
_refine_ls_extinction_expression Fc^*^=kFc[1+0.001xFc^2^\l^3^/sin(2\q)]^-1/4^
_refine_ls_extinction_method SHELXL
_refine_ls_goodness_of_fit_ref 1.200
_refine_ls_matrix_type full
_refine_ls_number_parameters 112
_refine_ls_number_reflns 1028
_refine_ls_number_restraints 78
_refine_ls_restrained_S_all 1.157
_refine_ls_R_factor_all 0.0151
_refine_ls_R_factor_gt 0.0150
_refine_ls_shift/su_max 0.000
_refine_ls_shift/su_mean 0.000
_refine_ls_structure_factor_coef Fsqd
_refine_ls_weighting_details 'calc w=1/[\s^2^(Fo^2^)+(0.0157P)^2^+1.0798P] where P=(Fo^2^+2Fc^2^)/3'
_refine_ls_weighting_scheme calc
_refine_ls_wR_factor_gt 0.0372
_refine_ls_wR_factor_ref 0.0373
_reflns_number_gt 1027
_reflns_number_total 1028
_reflns_threshold_expression >2sigma(I)
_cod_data_source_file c4ra06629d2.cif
_cod_data_source_block Pr_3D
_cod_depositor_comments
;
The following automatic conversions were performed:

'_exptl_absorpt_correction_type' value 'Multi-scan' changed to
'multi-scan' according to
/usr/data/users/saulius/crontab/automatic-downloads/rss-feeds/RSC/lib/dictionaries/cif_core.dic
dictionary named 'cif_core.dic' version 2.4.2 from 2011-04-26.

Automatic conversion script
Id: cif_fix_values 2281 2013-09-26 08:29:07Z andrius 
;
_cod_original_sg_symbol_H-M P3121
_cod_original_formula_sum 'C4 H7 N3 O7.50 Pr'
_cod_database_code 7217807

loop_
_symmetry_equiv_pos_as_xyz
'x, y, z'
'-y, x-y, z+1/3'
'-x+y, -x, z+2/3'
'y, x, -z'
'-x, -x+y, -z+1/3'
'x-y, -y, -z+2/3'

loop_
_atom_site_label
_atom_site_type_symbol
_atom_site_fract_x
_atom_site_fract_y
_atom_site_fract_z
_atom_site_U_iso_or_equiv
_atom_site_adp_type
_atom_site_occupancy
_atom_site_symmetry_multiplicity
_atom_site_calc_flag
_atom_site_refinement_flags
Pr1 Pr 0.77454(2) 1.0000 0.8333 0.00810(9) Uani 1 2 d S
C1 C 0.6729(4) 0.7137(4) 0.5623(3) 0.0129(7) Uani 1 1 d .
C2 C 0.5266(4) 0.6256(5) 0.6597(3) 0.0127(7) Uani 1 1 d .
N1 N 0.9255(4) 0.9255(4) 0.5000 0.0150(8) Uani 1 2 d S
N2 N 0.8065(4) 0.8712(4) 0.5986(3) 0.0149(6) Uani 1 1 d .
O1 O 0.5340(3) 0.7121(4) 0.7627(3) 0.0205(5) Uani 1 1 d .
O2 O 0.4049(3) 0.4717(4) 0.6388(2) 0.0188(5) Uani 1 1 d .
O3 O 0.7528(4) 0.7528(4) 1.0000 0.0265(9) Uani 1 2 d S
O4 O 0.1881(13) 0.5183(13) 0.8378(10) 0.0623(14) Uani 0.50 1 d PU
O5 O 0.261(5) 0.413(6) 0.907(4) 0.0624(14) Uani 0.13 1 d PU
O6 O 0.170(3) 0.570(3) 0.780(2) 0.0619(15) Uani 0.25 1 d PU
O7 O 0.229(6) 0.453(5) 0.890(4) 0.0621(15) Uani 0.13 1 d PU
O8 O 0.405(3) 0.405(3) 1.0000 0.0630(14) Uani 0.25 2 d SPU
O9 O 0.120(5) 0.588(5) 0.717(4) 0.0620(15) Uani 0.13 1 d PU

loop_
_atom_site_aniso_label
_atom_site_aniso_U_11
_atom_site_aniso_U_22
_atom_site_aniso_U_33
_atom_site_aniso_U_23
_atom_site_aniso_U_13
_atom_site_aniso_U_12
Pr1 0.00712(10) 0.00952(13) 0.00845(12) -0.00132(9) -0.00066(4) 0.00476(7)
C1 0.0118(16) 0.0112(15) 0.0126(15) -0.0021(12) -0.0010(12) 0.0035(13)
C2 0.0090(17) 0.0136(16) 0.0122(14) 0.0006(12) 0.0011(13) 0.0032(15)
N1 0.0109(13) 0.0109(13) 0.0153(17) -0.0021(9) 0.0021(9) -0.0004(17)
N2 0.0121(13) 0.0131(15) 0.0134(14) -0.0020(11) 0.0025(10) 0.0018(12)
O1 0.0180(12) 0.0168(13) 0.0159(12) -0.0074(11) 0.0043(10) 0.0006(11)
O2 0.0157(11) 0.0136(12) 0.0166(12) -0.0049(10) 0.0005(9) -0.0005(10)
O3 0.0181(15) 0.0181(15) 0.037(2) 0.0089(9) -0.0089(9) 0.0041(17)
O4 0.0620(15) 0.0623(15) 0.0622(15) -0.0010(6) 0.0009(6) 0.0308(9)
O5 0.0623(15) 0.0624(15) 0.0623(15) -0.0005(6) 0.0006(6) 0.0310(9)
O6 0.0618(16) 0.0619(16) 0.0620(16) -0.0006(7) 0.0006(7) 0.0310(9)
O7 0.0620(15) 0.0622(16) 0.0620(16) -0.0005(7) 0.0006(7) 0.0310(9)
O8 0.0628(14) 0.0628(14) 0.0627(16) -0.0004(6) 0.0004(6) 0.0310(9)
O9 0.0619(16) 0.0621(16) 0.0621(16) -0.0006(7) 0.0005(7) 0.0310(9)

loop_
_atom_type_symbol
_atom_type_description
_atom_type_scat_dispersion_real
_atom_type_scat_dispersion_imag
_atom_type_scat_source
C C 0.0033 0.0016 'International Tables Vol C Tables 4.2.6.8 and 6.1.1.4'
H H 0.0000 0.0000 'International Tables Vol C Tables 4.2.6.8 and 6.1.1.4'
N N 0.0061 0.0033 'International Tables Vol C Tables 4.2.6.8 and 6.1.1.4'
O O 0.0106 0.0060 'International Tables Vol C Tables 4.2.6.8 and 6.1.1.4'
Pr Pr -0.2180 2.8214 'International Tables Vol C Tables 4.2.6.8 and 6.1.1.4'

loop_
_geom_angle_atom_site_label_1
_geom_angle_atom_site_label_2
_geom_angle_atom_site_label_3
_geom_angle
_geom_angle_site_symmetry_1
_geom_angle_site_symmetry_3
O2 Pr1 O2 75.98(12) 2_665 5_666
O2 Pr1 O1 75.82(10) 2_665 6_676
O2 Pr1 O1 72.52(9) 5_666 6_676
O2 Pr1 O1 72.52(9) 2_665 .
O2 Pr1 O1 75.81(10) 5_666 .
O1 Pr1 O1 139.51(14) 6_676 .
O2 Pr1 N1 142.01(6) 2_665 2_765
O2 Pr1 N1 142.01(6) 5_666 2_765
O1 Pr1 N1 110.25(7) 6_676 2_765
O1 Pr1 N1 110.25(7) . 2_765
O2 Pr1 N2 80.06(9) 2_665 6_676
O2 Pr1 N2 132.52(9) 5_666 6_676
O1 Pr1 N2 62.10(9) 6_676 6_676
O1 Pr1 N2 133.55(10) . 6_676
N1 Pr1 N2 71.38(6) 2_765 6_676
O2 Pr1 N2 132.52(9) 2_665 .
O2 Pr1 N2 80.05(9) 5_666 .
O1 Pr1 N2 133.54(10) 6_676 .
O1 Pr1 N2 62.10(9) . .
N1 Pr1 N2 71.38(6) 2_765 .
N2 Pr1 N2 142.77(13) 6_676 .
O2 Pr1 O3 75.90(7) 2_665 .
O2 Pr1 O3 140.82(10) 5_666 .
O1 Pr1 O3 125.05(7) 6_676 .
O1 Pr1 O3 70.07(10) . .
N1 Pr1 O3 70.29(6) 2_765 .
N2 Pr1 O3 67.27(8) 6_676 .
N2 Pr1 O3 99.85(7) . .
O2 Pr1 O3 140.82(9) 2_665 3_674
O2 Pr1 O3 75.90(7) 5_666 3_674
O1 Pr1 O3 70.07(10) 6_676 3_674
O1 Pr1 O3 125.05(7) . 3_674
N1 Pr1 O3 70.29(6) 2_765 3_674
N2 Pr1 O3 99.85(7) 6_676 3_674
N2 Pr1 O3 67.27(9) . 3_674
O3 Pr1 O3 140.59(11) . 3_674
N2 C1 C1 107.43(18) . 4_556
N2 C1 C2 116.8(3) . .
C1 C1 C2 135.72(19) 4_556 .
O1 C2 O2 123.1(3) . .
O1 C2 C1 116.3(3) . .
O2 C2 C1 120.6(3) . .
N2 N1 N2 110.2(4) 4_556 .
N2 N1 Pr1 124.92(18) 4_556 3_674
N2 N1 Pr1 124.92(18) . 3_674
N1 N2 C1 107.5(3) . .
N1 N2 Pr1 135.8(2) . .
C1 N2 Pr1 116.7(2) . .
C2 O1 Pr1 127.9(2) . .
C2 O2 Pr1 154.0(2) . 3_564
Pr1 O3 Pr1 127.12(15) 2_765 .
O6 O4 O7 165(3) . .
O6 O4 O5 159(2) . .
O7 O4 O5 6(4) . .
O6 O4 O9 10(2) . .
O7 O4 O9 163(3) . .
O5 O4 O9 158(2) . .
O7 O5 O4 10(6) . .
O7 O5 O8 148(9) . .
O4 O5 O8 151(3) . .
O4 O6 O9 160(5) . .
O4 O6 O7 8.1(19) . .
O9 O6 O7 159(4) . .
O5 O7 O4 164(10) . .
O5 O7 O6 157(9) . .
O4 O7 O6 6.7(16) . .
O9 O8 O9 121(5) 6_666 2_665
O9 O8 O5 120(2) 6_666 .
O9 O8 O5 82(2) 2_665 .
O9 O8 O5 82(2) 6_666 4_557
O9 O8 O5 120(2) 2_665 4_557
O5 O8 O5 136(4) . 4_557
O6 O9 O8 153(5) . 3_564
O6 O9 O4 10(2) . .
O8 O9 O4 147(3) 3_564 .

loop_
_geom_bond_atom_site_label_1
_geom_bond_atom_site_label_2
_geom_bond_distance
_geom_bond_site_symmetry_2
Pr1 O2 2.384(2) 2_665
Pr1 O2 2.384(2) 5_666
Pr1 O1 2.462(3) 6_676
Pr1 O1 2.462(3) .
Pr1 N1 2.648(4) 2_765
Pr1 N2 2.665(3) 6_676
Pr1 N2 2.665(3) .
Pr1 O3 2.6659(17) .
Pr1 O3 2.6660(18) 3_674
C1 N2 1.346(4) .
C1 C1 1.384(6) 4_556
C1 C2 1.483(5) .
C2 O1 1.257(4) .
C2 O2 1.258(5) .
N1 N2 1.336(3) 4_556
N1 N2 1.336(3) .
N1 Pr1 2.648(4) 3_674
O2 Pr1 2.384(2) 3_564
O3 Pr1 2.6659(17) 2_765
O4 O6 0.797(19) .
O4 O7 0.97(4) .
O4 O5 1.53(4) .
O4 O9 1.60(4) .
O5 O7 0.58(5) .
O5 O8 1.60(4) .
O6 O9 0.83(4) .
O6 O7 1.75(4) .
O8 O9 1.20(4) 6_666
O8 O9 1.20(4) 2_665
O8 O5 1.60(4) 4_557
O9 O8 1.20(4) 3_564
